data_1503446
loop_
_publ_author_name
'Mycka, Robert J.'
'Steward, Omar W.'
'Fleming, Fraser F.'

_publ_section_title
;
 Gamma-hydroxynitrile alkylations: electrophile-dependent
 stereoselectivity.
;
_journal_issue 13
_journal_name_full 'Organic letters'
_journal_page_first 3030
_journal_page_last 3033
_journal_paper_doi 10.1021/ol101030r
_journal_volume 12
_journal_year 2010
_chemical_formula_moiety 'C13 H25 N O2'
_chemical_formula_sum 'C13 H25 N O2'
_chemical_formula_weight 227.34
_chemical_name_systematic
; 
 ? 
;
_space_group_IT_number 2
_symmetry_cell_setting triclinic
_symmetry_space_group_name_Hall '-P 1'
_symmetry_space_group_name_H-M 'P -1'
_atom_sites_solution_hydrogens geom
_atom_sites_solution_primary direct
_atom_sites_solution_secondary difmap
_audit_creation_method SHELXL-97
_cell_angle_alpha 91.968(5)
_cell_angle_beta 91.780(5)
_cell_angle_gamma 99.199(3)
_cell_formula_units_Z 4
_cell_length_a 6.4938(5)
_cell_length_b 10.5697(8)
_cell_length_c 20.8128(15)
_cell_measurement_reflns_used 1551
_cell_measurement_temperature 296(2)
_cell_measurement_theta_max 17.053
_cell_measurement_theta_min 2.7115
_cell_volume 1408.37(18)
_computing_cell_refinement 'SAINT (Bruker, 1998)'
_computing_data_collection 'SMART (Bruker, 1998)'
_computing_data_reduction SAINT
_computing_molecular_graphics 'SHELXTL (Sheldrick, 2000)'
_computing_publication_material 'ORTEP-3 for Windows (Faruggia, 1997)'
_computing_structure_refinement 'SHELXL-97 (Sheldrick, 1997)'
_computing_structure_solution 'SHELXS-97 (Sheldrick, 1997)'
_diffrn_ambient_temperature 296(2)
_diffrn_measured_fraction_theta_full 0.995
_diffrn_measured_fraction_theta_max 0.995
_diffrn_measurement_device_type 'Bruker Smart ApexII'
_diffrn_measurement_method '\f and \w Scans'
_diffrn_radiation_monochromator graphite
_diffrn_radiation_source 'fine-focus sealed tube'
_diffrn_radiation_type MoK\a
_diffrn_radiation_wavelength 0.71073
_diffrn_reflns_av_R_equivalents 0.0380
_diffrn_reflns_av_sigmaI/netI 0.0313
_diffrn_reflns_limit_h_max 5
_diffrn_reflns_limit_h_min -5
_diffrn_reflns_limit_k_max 8
_diffrn_reflns_limit_k_min -8
_diffrn_reflns_limit_l_max 17
_diffrn_reflns_limit_l_min -17
_diffrn_reflns_number 6714
_diffrn_reflns_theta_full 17.10
_diffrn_reflns_theta_max 17.10
_diffrn_reflns_theta_min 0.98
_diffrn_standards_interval_count 0
_diffrn_standards_interval_time 0
_diffrn_standards_number 1665
_exptl_absorpt_coefficient_mu 0.071
_exptl_absorpt_correction_T_max 0.9958
_exptl_absorpt_correction_T_min 0.9520
_exptl_absorpt_correction_type multi-scan
_exptl_absorpt_process_details 'SADABS (Sheldrick, 2002)'
_exptl_crystal_colour colorless
_exptl_crystal_density_diffrn 1.072
_exptl_crystal_density_method 'not measured'
_exptl_crystal_description needle
_exptl_crystal_F_000 504
_exptl_crystal_size_max 0.70
_exptl_crystal_size_mid 0.07
_exptl_crystal_size_min 0.06
_refine_diff_density_max 0.116
_refine_diff_density_min -0.128
_refine_diff_density_rms 0.028
_refine_ls_extinction_method none
_refine_ls_goodness_of_fit_ref 1.072
_refine_ls_hydrogen_treatment constr
_refine_ls_matrix_type full
_refine_ls_number_parameters 304
_refine_ls_number_reflns 1665
_refine_ls_number_restraints 0
_refine_ls_restrained_S_all 1.072
_refine_ls_R_factor_all 0.0573
_refine_ls_R_factor_gt 0.0396
_refine_ls_shift/su_max 0.001
_refine_ls_shift/su_mean 0.000
_refine_ls_structure_factor_coef Fsqd
_refine_ls_weighting_details 'calc w=1/[\s^2^(Fo^2^)+(0.0463P)^2^+0.8207P] where P=(Fo^2^+2Fc^2^)/3'
_refine_ls_weighting_scheme calc
_refine_ls_wR_factor_gt 0.0898
_refine_ls_wR_factor_ref 0.1014
_reflns_number_gt 1303
_reflns_number_total 1665
_reflns_threshold_expression >2sigma(I)
_cod_data_source_file ol101030r_si_001.cif
_cod_data_source_block iPr-diol
_cod_database_code 1503446

loop_
_symmetry_equiv_pos_as_xyz
'x, y, z'
'-x, -y, -z'

loop_
_atom_site_label
_atom_site_type_symbol
_atom_site_fract_x
_atom_site_fract_y
_atom_site_fract_z
_atom_site_U_iso_or_equiv
_atom_site_adp_type
_atom_site_occupancy
_atom_site_symmetry_multiplicity
_atom_site_calc_flag
_atom_site_refinement_flags
C23 C 0.1453(8) -0.1438(4) 0.3285(2) 0.0433(13) Uani 1 1 d .
C18 C 0.3920(7) 0.1847(5) 0.4205(2) 0.0373(12) Uani 1 1 d .
C21 C 0.2299(7) 0.0736(4) 0.3907(2) 0.0437(13) Uani 1 1 d .
H21A H 0.1791 0.0196 0.4255 0.052 Uiso 1 1 calc R
H21B H 0.1126 0.1108 0.3742 0.052 Uiso 1 1 calc R
C22 C 0.2908(7) -0.0142(4) 0.3371(2) 0.0384(12) Uani 1 1 d .
H22 H 0.4287 -0.0334 0.3498 0.046 Uiso 1 1 calc R
C20 C 0.3035(7) 0.2310(4) 0.4832(2) 0.0585(14) Uani 1 1 d .
H20A H 0.2658 0.1594 0.5099 0.088 Uiso 1 1 calc R
H20B H 0.1822 0.2690 0.4732 0.088 Uiso 1 1 calc R
H20C H 0.4072 0.2934 0.5054 0.088 Uiso 1 1 calc R
C26 C 0.1664(8) -0.2223(4) 0.3882(2) 0.0708(16) Uani 1 1 d .
H26A H 0.3108 -0.2275 0.3967 0.106 Uiso 1 1 calc R
H26B H 0.0889 -0.3071 0.3808 0.106 Uiso 1 1 calc R
H26C H 0.1125 -0.1814 0.4245 0.106 Uiso 1 1 calc R
C25 C 0.2135(7) -0.2186(4) 0.2706(2) 0.0680(16) Uani 1 1 d .
H25A H 0.1904 -0.1751 0.2319 0.102 Uiso 1 1 calc R
H25B H 0.1335 -0.3034 0.2677 0.102 Uiso 1 1 calc R
H25C H 0.3591 -0.2242 0.2759 0.102 Uiso 1 1 calc R
C2 C 0.1159(7) -0.2846(5) 0.8143(2) 0.0523(14) Uani 1 1 d .
H2 H 0.2451 -0.3206 0.8102 0.063 Uiso 1 1 calc R
C24 C -0.0831(7) -0.1268(4) 0.3179(2) 0.0623(15) Uani 1 1 d .
H24A H -0.1294 -0.0867 0.3557 0.093 Uiso 1 1 calc R
H24B H -0.1679 -0.2092 0.3095 0.093 Uiso 1 1 calc R
H24C H -0.0952 -0.0739 0.2818 0.093 Uiso 1 1 calc R
C17 C 0.4474(7) 0.2955(5) 0.3744(2) 0.0467(13) Uani 1 1 d .
H17 H 0.3147 0.3121 0.3554 0.056 Uiso 1 1 calc R
C15 C 0.5605(8) 0.4240(5) 0.4026(2) 0.0561(14) Uani 1 1 d .
H15 H 0.4752 0.4514 0.4368 0.067 Uiso 1 1 calc R
C16 C 0.7760(8) 0.4207(4) 0.4320(2) 0.0781(17) Uani 1 1 d .
H16A H 0.8612 0.3889 0.4003 0.117 Uiso 1 1 calc R
H16B H 0.7646 0.3654 0.4678 0.117 Uiso 1 1 calc R
H16C H 0.8386 0.5057 0.4465 0.117 Uiso 1 1 calc R
C14 C 0.5724(9) 0.5242(5) 0.3509(3) 0.0929(19) Uani 1 1 d .
H14A H 0.6280 0.6072 0.3698 0.139 Uiso 1 1 calc R
H14B H 0.4351 0.5256 0.3327 0.139 Uiso 1 1 calc R
H14C H 0.6616 0.5027 0.3177 0.139 Uiso 1 1 calc R
O4 O 0.3153(4) 0.0501(3) 0.27704(14) 0.0502(9) Uani 1 1 d .
H4 H 0.2009 0.0620 0.2630 0.075 Uiso 1 1 calc R
O3 O 0.5661(5) 0.2603(3) 0.32239(14) 0.0634(10) Uani 1 1 d .
H3 H 0.5093 0.1913 0.3060 0.095 Uiso 1 1 calc R
N2 N 0.7240(8) 0.0831(4) 0.4503(2) 0.0679(15) Uani 1 1 d .
C19 C 0.5824(10) 0.1294(5) 0.4367(2) 0.0471(15) Uani 1 1 d .
C6 C 0.5185(7) -0.1475(4) 0.8809(2) 0.0547(14) Uani 1 1 d .
H6A H 0.6150 -0.1062 0.9139 0.082 Uiso 1 1 calc R
H6B H 0.5842 -0.1423 0.8402 0.082 Uiso 1 1 calc R
H6C H 0.4769 -0.2360 0.8905 0.082 Uiso 1 1 calc R
C3 C 0.0037(8) -0.3460(4) 0.8712(2) 0.0767(17) Uani 1 1 d .
H3A H 0.0974 -0.3361 0.9083 0.115 Uiso 1 1 calc R
H3B H -0.0423 -0.4356 0.8612 0.115 Uiso 1 1 calc R
H3C H -0.1147 -0.3051 0.8800 0.115 Uiso 1 1 calc R
C1 C -0.0158(7) -0.3212(4) 0.7522(2) 0.0689(16) Uani 1 1 d .
H1A H -0.0327 -0.4123 0.7442 0.103 Uiso 1 1 calc R
H1B H 0.0530 -0.2784 0.7170 0.103 Uiso 1 1 calc R
H1C H -0.1504 -0.2958 0.7566 0.103 Uiso 1 1 calc R
O1 O -0.0115(5) -0.0846(3) 0.81873(13) 0.0474(9) Uani 1 1 d .
H1 H 0.0041 -0.0184 0.8413 0.071 Uiso 1 1 calc R
C11 C 0.2583(8) 0.3790(4) 0.9502(2) 0.0700(16) Uani 1 1 d .
H11A H 0.1110 0.3641 0.9400 0.105 Uiso 1 1 calc R
H11B H 0.3114 0.4688 0.9478 0.105 Uiso 1 1 calc R
H11C H 0.2831 0.3521 0.9929 0.105 Uiso 1 1 calc R
C12 C 0.6036(8) 0.3320(4) 0.9185(2) 0.0754(16) Uani 1 1 d .
H12A H 0.6487 0.4232 0.9200 0.113 Uiso 1 1 calc R
H12B H 0.6773 0.2928 0.8860 0.113 Uiso 1 1 calc R
H12C H 0.6322 0.2984 0.9595 0.113 Uiso 1 1 calc R
C13 C 0.3254(8) 0.3448(4) 0.8340(2) 0.0689(16) Uani 1 1 d .
H13A H 0.1779 0.3278 0.8242 0.103 Uiso 1 1 calc R
H13B H 0.3960 0.2979 0.8037 0.103 Uiso 1 1 calc R
H13C H 0.3752 0.4349 0.8314 0.103 Uiso 1 1 calc R
O2 O 0.0682(5) 0.1311(3) 0.89278(12) 0.0477(9) Uani 1 1 d .
H2A H 0.0021 0.1302 0.9257 0.072 Uiso 1 1 calc R
C9 C 0.2890(8) 0.1600(5) 0.9092(2) 0.0434(13) Uani 1 1 d .
H9 H 0.3073 0.1416 0.9546 0.052 Uiso 1 1 calc R
C10 C 0.3688(7) 0.3027(5) 0.9023(2) 0.0445(13) Uani 1 1 d .
C8 C 0.3956(7) 0.0670(4) 0.8704(2) 0.0450(13) Uani 1 1 d .
H8A H 0.5440 0.0863 0.8812 0.054 Uiso 1 1 calc R
H8B H 0.3776 0.0846 0.8253 0.054 Uiso 1 1 calc R
C5 C 0.3249(7) -0.0805(4) 0.8779(2) 0.0379(12) Uani 1 1 d .
C4 C 0.1769(7) -0.1382(4) 0.8208(2) 0.0400(13) Uani 1 1 d .
H4A H 0.2495 -0.1122 0.7817 0.048 Uiso 1 1 calc R
N1 N 0.1522(7) -0.1113(4) 0.9899(2) 0.0624(14) Uani 1 1 d .
C7 C 0.2228(8) -0.0994(4) 0.9401(3) 0.0438(14) Uani 1 1 d .

loop_
_atom_site_aniso_label
_atom_site_aniso_U_11
_atom_site_aniso_U_22
_atom_site_aniso_U_33
_atom_site_aniso_U_23
_atom_site_aniso_U_13
_atom_site_aniso_U_12
C23 0.043(4) 0.046(4) 0.040(3) -0.003(3) 0.001(3) 0.003(3)
C18 0.029(3) 0.045(3) 0.038(3) -0.004(3) -0.001(3) 0.007(3)
C21 0.036(3) 0.049(3) 0.046(3) -0.002(3) 0.008(3) 0.005(3)
C22 0.030(3) 0.054(4) 0.031(3) 0.009(3) -0.002(2) 0.006(3)
C20 0.060(4) 0.066(3) 0.049(3) -0.010(3) 0.010(3) 0.010(3)
C26 0.093(5) 0.058(4) 0.059(4) 0.013(3) -0.004(3) 0.004(3)
C25 0.071(4) 0.062(4) 0.068(4) -0.012(3) 0.001(3) 0.007(3)
C2 0.040(4) 0.052(4) 0.067(4) -0.002(3) 0.008(3) 0.016(3)
C24 0.044(4) 0.065(4) 0.071(4) -0.003(3) 0.001(3) -0.009(3)
C17 0.044(4) 0.050(4) 0.045(3) 0.002(3) -0.001(3) 0.006(3)
C15 0.059(4) 0.043(4) 0.063(4) -0.002(3) 0.001(3) -0.001(3)
C16 0.068(5) 0.065(4) 0.092(4) -0.011(3) -0.011(4) -0.012(3)
C14 0.110(5) 0.056(4) 0.107(5) 0.014(4) 0.002(4) -0.005(3)
O4 0.043(2) 0.062(2) 0.044(2) 0.0052(18) 0.0029(17) 0.0022(19)
O3 0.065(2) 0.063(2) 0.055(2) -0.0066(18) 0.022(2) -0.0124(19)
N2 0.056(4) 0.078(4) 0.071(3) 0.001(3) -0.005(3) 0.017(3)
C19 0.051(5) 0.050(4) 0.037(3) -0.008(3) 0.000(3) 0.002(4)
C6 0.032(3) 0.070(3) 0.067(3) 0.004(3) 0.005(3) 0.023(3)
C3 0.085(5) 0.052(3) 0.091(4) 0.015(3) 0.014(4) 0.004(3)
C1 0.055(4) 0.065(4) 0.082(4) -0.014(3) -0.002(3) 0.004(3)
O1 0.037(2) 0.054(2) 0.054(2) -0.0044(16) -0.0041(16) 0.0159(18)
C11 0.078(4) 0.054(3) 0.077(4) -0.006(3) 0.004(3) 0.012(3)
C12 0.059(5) 0.065(4) 0.098(4) 0.006(3) -0.002(3) -0.003(3)
C13 0.088(4) 0.058(3) 0.060(4) 0.010(3) -0.001(3) 0.010(3)
O2 0.031(2) 0.062(2) 0.051(2) 0.0001(18) 0.0075(17) 0.0093(18)
C9 0.043(4) 0.055(4) 0.034(3) 0.004(3) 0.002(3) 0.013(3)
C10 0.039(4) 0.042(4) 0.051(4) 0.002(3) -0.002(3) 0.005(3)
C8 0.032(3) 0.051(4) 0.052(3) 0.006(3) 0.012(3) 0.006(3)
C5 0.025(3) 0.061(4) 0.030(3) 0.004(3) 0.011(3) 0.012(3)
C4 0.032(3) 0.053(4) 0.039(3) 0.008(3) 0.010(3) 0.017(3)
N1 0.064(3) 0.073(3) 0.056(3) 0.007(3) 0.018(3) 0.025(2)
C7 0.035(4) 0.045(3) 0.055(4) -0.002(3) 0.002(3) 0.017(3)

loop_
_atom_type_symbol
_atom_type_description
_atom_type_scat_dispersion_real
_atom_type_scat_dispersion_imag
_atom_type_scat_source
C C 0.0033 0.0016 'International Tables Vol C Tables 4.2.6.8 and 6.1.1.4'
H H 0.0000 0.0000 'International Tables Vol C Tables 4.2.6.8 and 6.1.1.4'
N N 0.0061 0.0033 'International Tables Vol C Tables 4.2.6.8 and 6.1.1.4'
O O 0.0106 0.0060 'International Tables Vol C Tables 4.2.6.8 and 6.1.1.4'

loop_
_geom_angle_atom_site_label_1
_geom_angle_atom_site_label_2
_geom_angle_atom_site_label_3
_geom_angle
C26 C23 C24 109.5(4)
C26 C23 C25 107.8(4)
C24 C23 C25 109.5(4)
C26 C23 C22 109.3(4)
C24 C23 C22 111.7(4)
C25 C23 C22 108.9(4)
C19 C18 C20 108.7(4)
C19 C18 C21 106.6(4)
C20 C18 C21 107.4(4)
C19 C18 C17 109.4(4)
C20 C18 C17 111.6(4)
C21 C18 C17 113.0(4)
C22 C21 C18 120.2(3)
C22 C21 H21A 107.3
C18 C21 H21A 107.3
C22 C21 H21B 107.3
C18 C21 H21B 107.3
H21A C21 H21B 106.9
O4 C22 C21 111.7(3)
O4 C22 C23 111.4(3)
C21 C22 C23 114.0(4)
O4 C22 H22 106.4
C21 C22 H22 106.4
C23 C22 H22 106.4
C18 C20 H20A 109.5
C18 C20 H20B 109.5
H20A C20 H20B 109.5
C18 C20 H20C 109.5
H20A C20 H20C 109.5
H20B C20 H20C 109.5
C23 C26 H26A 109.5
C23 C26 H26B 109.5
H26A C26 H26B 109.5
C23 C26 H26C 109.5
H26A C26 H26C 109.5
H26B C26 H26C 109.5
C23 C25 H25A 109.5
C23 C25 H25B 109.5
H25A C25 H25B 109.5
C23 C25 H25C 109.5
H25A C25 H25C 109.5
H25B C25 H25C 109.5
C3 C2 C1 110.1(4)
C3 C2 C4 114.9(4)
C1 C2 C4 109.5(4)
C3 C2 H2 107.3
C1 C2 H2 107.3
C4 C2 H2 107.3
C23 C24 H24A 109.5
C23 C24 H24B 109.5
H24A C24 H24B 109.5
C23 C24 H24C 109.5
H24A C24 H24C 109.5
H24B C24 H24C 109.5
O3 C17 C15 106.9(4)
O3 C17 C18 112.0(4)
C15 C17 C18 118.1(4)
O3 C17 H17 106.4
C15 C17 H17 106.4
C18 C17 H17 106.4
C16 C15 C17 114.9(4)
C16 C15 C14 110.2(4)
C17 C15 C14 109.4(4)
C16 C15 H15 107.3
C17 C15 H15 107.3
C14 C15 H15 107.3
C15 C16 H16A 109.5
C15 C16 H16B 109.5
H16A C16 H16B 109.5
C15 C16 H16C 109.5
H16A C16 H16C 109.5
H16B C16 H16C 109.5
C15 C14 H14A 109.5
C15 C14 H14B 109.5
H14A C14 H14B 109.5
C15 C14 H14C 109.5
H14A C14 H14C 109.5
H14B C14 H14C 109.5
C22 O4 H4 109.5
C17 O3 H3 109.5
N2 C19 C18 177.3(6)
C5 C6 H6A 109.5
C5 C6 H6B 109.5
H6A C6 H6B 109.5
C5 C6 H6C 109.5
H6A C6 H6C 109.5
H6B C6 H6C 109.5
C2 C3 H3A 109.5
C2 C3 H3B 109.5
H3A C3 H3B 109.5
C2 C3 H3C 109.5
H3A C3 H3C 109.5
H3B C3 H3C 109.5
C2 C1 H1A 109.5
C2 C1 H1B 109.5
H1A C1 H1B 109.5
C2 C1 H1C 109.5
H1A C1 H1C 109.5
H1B C1 H1C 109.5
C4 O1 H1 109.5
C10 C11 H11A 109.5
C10 C11 H11B 109.5
H11A C11 H11B 109.5
C10 C11 H11C 109.5
H11A C11 H11C 109.5
H11B C11 H11C 109.5
C10 C12 H12A 109.5
C10 C12 H12B 109.5
H12A C12 H12B 109.5
C10 C12 H12C 109.5
H12A C12 H12C 109.5
H12B C12 H12C 109.5
C10 C13 H13A 109.5
C10 C13 H13B 109.5
H13A C13 H13B 109.5
C10 C13 H13C 109.5
H13A C13 H13C 109.5
H13B C13 H13C 109.5
C9 O2 H2A 109.5
O2 C9 C8 107.5(3)
O2 C9 C10 110.4(4)
C8 C9 C10 116.8(4)
O2 C9 H9 107.3
C8 C9 H9 107.3
C10 C9 H9 107.3
C11 C10 C9 108.5(4)
C11 C10 C12 108.2(4)
C9 C10 C12 110.0(4)
C11 C10 C13 109.1(4)
C9 C10 C13 111.4(4)
C12 C10 C13 109.5(4)
C9 C8 C5 118.6(4)
C9 C8 H8A 107.7
C5 C8 H8A 107.7
C9 C8 H8B 107.7
C5 C8 H8B 107.7
H8A C8 H8B 107.1
C7 C5 C6 106.9(4)
C7 C5 C4 111.6(4)
C6 C5 C4 110.0(4)
C7 C5 C8 108.3(4)
C6 C5 C8 109.4(4)
C4 C5 C8 110.5(3)
O1 C4 C2 107.5(4)
O1 C4 C5 111.9(3)
C2 C4 C5 118.2(4)
O1 C4 H4A 106.1
C2 C4 H4A 106.1
C5 C4 H4A 106.1
N1 C7 C5 176.8(5)

loop_
_geom_bond_atom_site_label_1
_geom_bond_atom_site_label_2
_geom_bond_distance
C23 C26 1.532(5)
C23 C24 1.533(6)
C23 C25 1.534(5)
C23 C22 1.537(6)
C18 C19 1.484(7)
C18 C20 1.537(5)
C18 C21 1.545(5)
C18 C17 1.545(6)
C21 C22 1.528(5)
C21 H21A 0.9700
C21 H21B 0.9700
C22 O4 1.445(4)
C22 H22 0.9800
C20 H20A 0.9600
C20 H20B 0.9600
C20 H20C 0.9600
C26 H26A 0.9600
C26 H26B 0.9600
C26 H26C 0.9600
C25 H25A 0.9600
C25 H25B 0.9600
C25 H25C 0.9600
C2 C3 1.519(6)
C2 C1 1.531(6)
C2 C4 1.534(6)
C2 H2 0.9800
C24 H24A 0.9600
C24 H24B 0.9600
C24 H24C 0.9600
C17 O3 1.421(5)
C17 C15 1.525(6)
C17 H17 0.9800
C15 C16 1.515(6)
C15 C14 1.531(6)
C15 H15 0.9800
C16 H16A 0.9600
C16 H16B 0.9600
C16 H16C 0.9600
C14 H14A 0.9600
C14 H14B 0.9600
C14 H14C 0.9600
O4 H4 0.8200
O3 H3 0.8200
N2 C19 1.141(6)
C6 C5 1.539(5)
C6 H6A 0.9600
C6 H6B 0.9600
C6 H6C 0.9600
C3 H3A 0.9600
C3 H3B 0.9600
C3 H3C 0.9600
C1 H1A 0.9600
C1 H1B 0.9600
C1 H1C 0.9600
O1 C4 1.428(5)
O1 H1 0.8200
C11 C10 1.527(6)
C11 H11A 0.9600
C11 H11B 0.9600
C11 H11C 0.9600
C12 C10 1.531(6)
C12 H12A 0.9600
C12 H12B 0.9600
C12 H12C 0.9600
C13 C10 1.535(6)
C13 H13A 0.9600
C13 H13B 0.9600
C13 H13C 0.9600
O2 C9 1.445(5)
O2 H2A 0.8200
C9 C8 1.515(5)
C9 C10 1.528(6)
C9 H9 0.9800
C8 C5 1.568(6)
C8 H8A 0.9700
C8 H8B 0.9700
C5 C7 1.479(7)
C5 C4 1.548(5)
C4 H4A 0.9800
N1 C7 1.150(5)
